data_4069668
loop_
_publ_author_name
'Renfrew, Anna K.'
'Phillips, Andrew D.'
'Tapavicza, Enrico'
'Scopelliti, Rosario'
'Rothlisberger, Ursula'
'Dyson, Paul J.'

_publ_section_title
;
 Tuning the Efficacy of Ruthenium(II)-Arene (RAPTA) Antitumor Compounds
 with Fluorinated Arene Ligands
;
_journal_issue 17
_journal_name_full Organometallics
_journal_page_first 5061
_journal_paper_doi 10.1021/om900345n
_journal_volume 28
_journal_year 2009
_chemical_formula_moiety 'C14 H16 F2 Ru'
_chemical_formula_sum 'C14 H16 F2 Ru'
_chemical_formula_weight 323.34
_chemical_name_common 1,4-C6H4(F2)FRuCOD
_chemical_name_systematic
; 
 ? 
;
_space_group_IT_number 19
_symmetry_cell_setting orthorhombic
_symmetry_space_group_name_Hall 'P 2ac 2ab'
_symmetry_space_group_name_H-M 'P 21 21 21'
_atom_sites_solution_hydrogens geom
_atom_sites_solution_primary direct
_atom_sites_solution_secondary difmap
_audit_creation_method SHELXL-97
_cell_angle_alpha 90.00
_cell_angle_beta 90.00
_cell_angle_gamma 90.00
_cell_formula_units_Z 4
_cell_length_a 6.4319(5)
_cell_length_b 7.6925(7)
_cell_length_c 23.9146(19)
_cell_measurement_reflns_used 87
_cell_measurement_temperature 103(2)
_cell_measurement_theta_max 10.6815
_cell_measurement_theta_min 1.7025
_cell_volume 1183.23(17)
_computing_cell_refinement 'Dirax/lsq (Duisenberg & Schreurs, 1989-2000)'
_computing_data_collection 'Collect (Nonius BV, 1997-2000)'
_computing_data_reduction 'EvalCCD (Duisenberg & Schreurs 1990-2000)'
_computing_molecular_graphics 'Diamond 3.0f(Brandenburg, 2006)'
_computing_publication_material 'WINGX (Farrugia, 1999)'
_computing_structure_refinement 'SHELXL-97 (Sheldrick, 1997)'
_computing_structure_solution 'SHELXS-97 (Sheldrick, 1990)'
_diffrn_ambient_temperature 103(2)
_diffrn_detector 'Bruker Apex II CCD'
_diffrn_detector_area_resol_mean 9
_diffrn_measured_fraction_theta_full 0.996
_diffrn_measured_fraction_theta_max 0.996
_diffrn_measurement_device_type 'Bruker-Nonus KappaCCD'
_diffrn_measurement_method '/F and /W scans'
_diffrn_radiation_monochromator graphite
_diffrn_radiation_source 'Nonus (Mo) X-ray Source'
_diffrn_radiation_wavelength 0.71073
_diffrn_reflns_av_R_equivalents 0.0625
_diffrn_reflns_av_sigmaI/netI 0.0303
_diffrn_reflns_limit_h_max 7
_diffrn_reflns_limit_h_min -6
_diffrn_reflns_limit_k_max 9
_diffrn_reflns_limit_k_min -9
_diffrn_reflns_limit_l_max 28
_diffrn_reflns_limit_l_min -28
_diffrn_reflns_number 15964
_diffrn_reflns_theta_full 24.99
_diffrn_reflns_theta_max 24.99
_diffrn_reflns_theta_min 3.41
_diffrn_source 'Enraf Nonius FR590'
_exptl_absorpt_coefficient_mu 1.323
_exptl_absorpt_correction_T_max 0.761
_exptl_absorpt_correction_T_min 0.608
_exptl_absorpt_correction_type multi-scan
_exptl_absorpt_process_details
;
 SADABS 2.03 (Bruker, 2001)
 R.H. Blessing, Acta Cryst. (1995), a51, 33-38
;
_exptl_crystal_colour yellow
_exptl_crystal_density_diffrn 1.815
_exptl_crystal_density_method 'not measured'
_exptl_crystal_description needles
_exptl_crystal_F_000 648
_exptl_crystal_size_max 0.451
_exptl_crystal_size_mid 0.321
_exptl_crystal_size_min 0.206
_refine_diff_density_max 0.334
_refine_diff_density_min -1.263
_refine_diff_density_rms 0.134
_refine_ls_abs_structure_details 'Flack H D (1983), Acta Cryst. A39, 876-881'
_refine_ls_abs_structure_Flack 0.13(4)
_refine_ls_extinction_coef 0.0057(7)
_refine_ls_extinction_expression Fc^*^=kFc[1+0.001xFc^2^\l^3^/sin(2\q)]^-1/4^
_refine_ls_extinction_method SHELXL
_refine_ls_goodness_of_fit_ref 1.097
_refine_ls_hydrogen_treatment constr
_refine_ls_matrix_type full
_refine_ls_number_parameters 156
_refine_ls_number_reflns 2078
_refine_ls_number_restraints 0
_refine_ls_restrained_S_all 1.097
_refine_ls_R_factor_all 0.0201
_refine_ls_R_factor_gt 0.0200
_refine_ls_shift/su_max 0.001
_refine_ls_shift/su_mean 0.000
_refine_ls_structure_factor_coef Fsqd
_refine_ls_weighting_details 'calc w=1/[\s^2^(Fo^2^)+(0.0226P)^2^+0.6542P] where P=(Fo^2^+2Fc^2^)/3'
_refine_ls_weighting_scheme calc
_refine_ls_wR_factor_gt 0.0488
_refine_ls_wR_factor_ref 0.0489
_reflns_number_gt 2063
_reflns_number_total 2078
_reflns_threshold_expression I>2\s(I)
_cod_data_source_file om900345n_si_001.cif
_cod_data_source_block pd511
_cod_original_sg_symbol_H-M P2(1)2(1)2(1)
_cod_database_code 4069668

loop_
_symmetry_equiv_pos_as_xyz
'x, y, z'
'-x+1/2, -y, z+1/2'
'-x, y+1/2, -z+1/2'
'x+1/2, -y+1/2, -z'

loop_
_atom_site_label
_atom_site_type_symbol
_atom_site_fract_x
_atom_site_fract_y
_atom_site_fract_z
_atom_site_U_iso_or_equiv
_atom_site_adp_type
_atom_site_occupancy
_atom_site_symmetry_multiplicity
_atom_site_calc_flag
_atom_site_refinement_flags
C1 C 0.7928(5) 0.7042(4) 0.23166(10) 0.0182(6) Uani 1 1 d .
C2 C 0.9942(4) 0.6474(4) 0.21576(11) 0.0185(6) Uani 1 1 d .
H2 H 1.0553 0.5492 0.2334 0.022 Uiso 1 1 calc R
C3 C 1.1044(5) 0.7393(4) 0.17297(12) 0.0196(6) Uani 1 1 d .
H3 H 1.2414 0.7073 0.1623 0.024 Uiso 1 1 calc R
C4 C 1.0012(5) 0.8779(4) 0.14767(11) 0.0200(6) Uani 1 1 d .
C5 C 0.7905(5) 0.9208(4) 0.15838(11) 0.0199(6) Uani 1 1 d .
H5 H 0.7209 1.0053 0.1363 0.024 Uiso 1 1 calc R
C6 C 0.6844(5) 0.8343(4) 0.20312(11) 0.0201(6) Uani 1 1 d .
H6 H 0.5458 0.8641 0.2130 0.024 Uiso 1 1 calc R
C7 C 0.6694(4) 0.3828(4) 0.15059(11) 0.0156(6) Uani 1 1 d .
H7 H 0.6811 0.3368 0.1896 0.019 Uiso 1 1 calc R
C8 C 0.8571(4) 0.3698(4) 0.11894(11) 0.0152(6) Uani 1 1 d .
H8 H 0.9756 0.3176 0.1402 0.018 Uiso 1 1 calc R
C9 C 0.8608(5) 0.3291(4) 0.05605(11) 0.0181(6) Uani 1 1 d .
H9A H 0.7387 0.2566 0.0465 0.022 Uiso 1 1 calc R
H9B H 0.9875 0.2614 0.0472 0.022 Uiso 1 1 calc R
C10 C 0.8576(5) 0.4951(4) 0.02022(11) 0.0195(6) Uani 1 1 d .
H10A H 1.0018 0.5251 0.0095 0.023 Uiso 1 1 calc R
H10B H 0.7784 0.4722 -0.0145 0.023 Uiso 1 1 calc R
C11 C 0.7609(4) 0.6487(4) 0.05042(10) 0.0184(6) Uani 1 1 d .
H11 H 0.7966 0.7641 0.0337 0.022 Uiso 1 1 calc R
C12 C 0.5594(4) 0.6425(4) 0.07577(11) 0.0184(6) Uani 1 1 d .
H12 H 0.4806 0.7543 0.0736 0.022 Uiso 1 1 calc R
C13 C 0.4228(4) 0.4808(4) 0.07403(12) 0.0221(6) Uani 1 1 d .
H13A H 0.4554 0.4135 0.0398 0.027 Uiso 1 1 calc R
H13B H 0.2752 0.5167 0.0719 0.027 Uiso 1 1 calc R
C14 C 0.4530(4) 0.3638(4) 0.12523(12) 0.0201(6) Uani 1 1 d .
H14A H 0.3475 0.3938 0.1538 0.024 Uiso 1 1 calc R
H14B H 0.4308 0.2412 0.1142 0.024 Uiso 1 1 calc R
F1 F 0.6980(3) 0.6191(2) 0.27421(6) 0.0286(4) Uani 1 1 d .
F2 F 1.1016(3) 0.9673(3) 0.10699(7) 0.0347(5) Uani 1 1 d .
Ru1 Ru 0.79632(3) 0.63791(3) 0.140052(8) 0.01128(9) Uani 1 1 d .

loop_
_atom_site_aniso_label
_atom_site_aniso_U_11
_atom_site_aniso_U_22
_atom_site_aniso_U_33
_atom_site_aniso_U_23
_atom_site_aniso_U_13
_atom_site_aniso_U_12
C1 0.0246(14) 0.0147(13) 0.0155(12) -0.0043(10) 0.0014(13) -0.0067(14)
C2 0.0250(15) 0.0141(14) 0.0165(12) -0.0024(12) -0.0074(11) 0.0014(13)
C3 0.0147(13) 0.0183(16) 0.0259(15) -0.0078(12) -0.0018(12) -0.0030(13)
C4 0.0293(16) 0.0124(14) 0.0182(13) -0.0022(12) 0.0035(11) -0.0089(12)
C5 0.0277(15) 0.0095(13) 0.0224(13) -0.0031(11) -0.0043(12) 0.0015(13)
C6 0.0191(13) 0.0155(14) 0.0256(13) -0.0102(11) 0.0023(12) 0.0012(13)
C7 0.0203(15) 0.0096(14) 0.0167(12) 0.0002(10) -0.0003(10) -0.0041(12)
C8 0.0174(14) 0.0079(13) 0.0201(13) -0.0022(11) -0.0021(10) 0.0007(13)
C9 0.0203(14) 0.0161(16) 0.0178(13) -0.0040(11) 0.0015(11) 0.0003(12)
C10 0.0193(15) 0.0252(17) 0.0140(12) -0.0019(12) -0.0006(10) 0.0002(12)
C11 0.0230(16) 0.0219(15) 0.0103(12) 0.0042(11) -0.0038(10) 0.0012(14)
C12 0.0189(14) 0.0203(15) 0.0161(12) 0.0038(13) -0.0063(11) 0.0047(14)
C13 0.0153(14) 0.0277(17) 0.0234(14) -0.0043(13) -0.0050(12) 0.0014(12)
C14 0.0168(14) 0.0158(15) 0.0276(15) -0.0042(12) 0.0012(11) -0.0049(13)
F1 0.0427(10) 0.0249(9) 0.0181(7) -0.0006(7) 0.0095(7) -0.0105(10)
F2 0.0484(11) 0.0246(10) 0.0310(10) 0.0020(8) 0.0143(9) -0.0161(10)
Ru1 0.01306(13) 0.00791(12) 0.01287(12) -0.00006(8) -0.00077(8) 0.00041(8)

loop_
_atom_type_symbol
_atom_type_description
_atom_type_scat_dispersion_real
_atom_type_scat_dispersion_imag
_atom_type_scat_source
C C 0.0033 0.0016 'International Tables Vol C Tables 4.2.6.8 and 6.1.1.4'
H H 0.0000 0.0000 'International Tables Vol C Tables 4.2.6.8 and 6.1.1.4'
F F 0.0171 0.0103 'International Tables Vol C Tables 4.2.6.8 and 6.1.1.4'
Ru Ru -1.2594 0.8363 'International Tables Vol C Tables 4.2.6.8 and 6.1.1.4'

loop_
_geom_angle_atom_site_label_1
_geom_angle_atom_site_label_2
_geom_angle_atom_site_label_3
_geom_angle
F1 C1 C6 119.2(3)
F1 C1 C2 117.6(3)
C6 C1 C2 123.0(3)
F1 C1 Ru1 128.81(18)
C6 C1 Ru1 72.04(15)
C2 C1 Ru1 70.13(14)
C1 C2 C3 119.4(3)
C1 C2 Ru1 72.82(15)
C3 C2 Ru1 73.52(16)
C1 C2 H2 120.3
C3 C2 H2 120.3
Ru1 C2 H2 125.0
C4 C3 C2 116.9(3)
C4 C3 Ru1 72.35(17)
C2 C3 Ru1 69.27(16)
C4 C3 H3 121.6
C2 C3 H3 121.6
Ru1 C3 H3 128.9
F2 C4 C3 118.2(3)
F2 C4 C5 117.9(3)
C3 C4 C5 123.7(3)
F2 C4 Ru1 129.05(19)
C3 C4 Ru1 71.93(17)
C5 C4 Ru1 69.49(16)
C4 C5 C6 118.8(3)
C4 C5 Ru1 73.77(17)
C6 C5 Ru1 72.56(16)
C4 C5 H5 120.6
C6 C5 H5 120.6
Ru1 C5 H5 124.7
C1 C6 C5 117.3(3)
C1 C6 Ru1 71.78(15)
C5 C6 Ru1 70.08(16)
C1 C6 H6 121.3
C5 C6 H6 121.3
Ru1 C6 H6 128.9
C8 C7 C14 123.6(2)
C8 C7 Ru1 71.30(17)
C14 C7 Ru1 112.89(19)
C8 C7 H7 113.9
C14 C7 H7 113.9
Ru1 C7 H7 113.9
C7 C8 C9 123.1(2)
C7 C8 Ru1 69.89(16)
C9 C8 Ru1 115.24(19)
C7 C8 H8 113.8
C9 C8 H8 113.8
Ru1 C8 H8 113.8
C8 C9 C10 112.1(2)
C8 C9 H9A 109.2
C10 C9 H9A 109.2
C8 C9 H9B 109.2
C10 C9 H9B 109.2
H9A C9 H9B 107.9
C11 C10 C9 112.7(2)
C11 C10 H10A 109.0
C9 C10 H10A 109.0
C11 C10 H10B 109.0
C9 C10 H10B 109.0
H10A C10 H10B 107.8
C12 C11 C10 123.1(3)
C12 C11 Ru1 70.95(14)
C10 C11 Ru1 113.54(19)
C12 C11 H11 114.0
C10 C11 H11 114.0
Ru1 C11 H11 114.0
C11 C12 C13 122.5(3)
C11 C12 Ru1 70.37(14)
C13 C12 Ru1 114.34(19)
C11 C12 H12 114.1
C13 C12 H12 114.1
Ru1 C12 H12 114.1
C12 C13 C14 112.6(2)
C12 C13 H13A 109.1
C14 C13 H13A 109.1
C12 C13 H13B 109.1
C14 C13 H13B 109.1
H13A C13 H13B 107.8
C7 C14 C13 112.2(2)
C7 C14 H14A 109.2
C13 C14 H14A 109.2
C7 C14 H14B 109.2
C13 C14 H14B 109.2
H14A C14 H14B 107.9
C7 Ru1 C11 96.43(11)
C7 Ru1 C8 38.81(11)
C11 Ru1 C8 79.83(11)
C7 Ru1 C12 80.22(12)
C11 Ru1 C12 38.68(11)
C8 Ru1 C12 88.68(12)
C7 Ru1 C2 98.81(11)
C11 Ru1 C2 150.69(11)
C8 Ru1 C2 96.81(11)
C12 Ru1 C2 169.95(11)
C7 Ru1 C5 150.35(12)
C11 Ru1 C5 99.02(11)
C8 Ru1 C5 170.25(12)
C12 Ru1 C5 96.45(12)
C2 Ru1 C5 79.40(12)
C7 Ru1 C1 95.12(10)
C11 Ru1 C1 163.33(11)
C8 Ru1 C1 116.49(10)
C12 Ru1 C1 132.91(12)
C2 Ru1 C1 37.05(11)
C5 Ru1 C1 65.51(10)
C7 Ru1 C6 114.46(10)
C11 Ru1 C6 127.28(11)
C8 Ru1 C6 148.76(10)
C12 Ru1 C6 103.85(11)
C2 Ru1 C6 67.31(11)
C5 Ru1 C6 37.37(11)
C1 Ru1 C6 36.18(11)
C7 Ru1 C3 127.38(10)
C11 Ru1 C3 115.06(11)
C8 Ru1 C3 104.55(10)
C12 Ru1 C3 148.76(11)
C2 Ru1 C3 37.21(11)
C5 Ru1 C3 67.01(11)
C1 Ru1 C3 65.99(11)
C6 Ru1 C3 79.43(11)
C7 Ru1 C4 162.82(11)
C11 Ru1 C4 96.29(11)
C8 Ru1 C4 133.55(11)
C12 Ru1 C4 116.82(12)
C2 Ru1 C4 64.86(11)
C5 Ru1 C4 36.74(11)
C1 Ru1 C4 75.16(10)
C6 Ru1 C4 65.63(10)
C3 Ru1 C4 35.72(11)

loop_
_geom_bond_atom_site_label_1
_geom_bond_atom_site_label_2
_geom_bond_distance
C1 F1 1.355(3)
C1 C6 1.398(4)
C1 C2 1.419(4)
C1 Ru1 2.249(2)
C2 C3 1.432(4)
C2 Ru1 2.214(3)
C2 H2 0.9500
C3 C4 1.394(4)
C3 Ru1 2.270(3)
C3 H3 0.9500
C4 F2 1.355(3)
C4 C5 1.418(4)
C4 Ru1 2.276(3)
C5 C6 1.433(4)
C5 Ru1 2.220(3)
C5 H5 0.9500
C6 Ru1 2.253(3)
C6 H6 0.9500
C7 C8 1.428(4)
C7 C14 1.526(4)
C7 Ru1 2.140(3)
C7 H7 1.0000
C8 C9 1.536(4)
C8 Ru1 2.159(3)
C8 H8 1.0000
C9 C10 1.538(4)
C9 H9A 0.9900
C9 H9B 0.9900
C10 C11 1.518(4)
C10 H10A 0.9900
C10 H10B 0.9900
C11 C12 1.431(4)
C11 Ru1 2.157(2)
C11 H11 1.0000
C12 C13 1.524(4)
C12 Ru1 2.165(3)
C12 H12 1.0000
C13 C14 1.532(4)
C13 H13A 0.9900
C13 H13B 0.9900
C14 H14A 0.9900
C14 H14B 0.9900

loop_
_geom_torsion_atom_site_label_1
_geom_torsion_atom_site_label_2
_geom_torsion_atom_site_label_3
_geom_torsion_atom_site_label_4
_geom_torsion
F1 C1 C2 C3 -176.8(2)
C6 C1 C2 C3 7.8(4)
Ru1 C1 C2 C3 59.0(2)
F1 C1 C2 Ru1 124.3(2)
C6 C1 C2 Ru1 -51.2(2)
C1 C2 C3 C4 -2.4(4)
Ru1 C2 C3 C4 56.3(2)
C1 C2 C3 Ru1 -58.6(2)
C2 C3 C4 F2 -179.9(2)
Ru1 C3 C4 F2 -125.2(2)
C2 C3 C4 C5 -6.0(4)
Ru1 C3 C4 C5 48.7(3)
C2 C3 C4 Ru1 -54.7(2)
F2 C4 C5 C6 -176.8(2)
C3 C4 C5 C6 9.2(4)
Ru1 C4 C5 C6 58.9(2)
F2 C4 C5 Ru1 124.3(2)
C3 C4 C5 Ru1 -49.7(3)
F1 C1 C6 C5 -180.0(2)
C2 C1 C6 C5 -4.6(4)
Ru1 C1 C6 C5 -55.0(2)
F1 C1 C6 Ru1 -125.0(2)
C2 C1 C6 Ru1 50.4(2)
C4 C5 C6 C1 -3.7(4)
Ru1 C5 C6 C1 55.8(2)
C4 C5 C6 Ru1 -59.5(2)
C14 C7 C8 C9 -2.1(4)
Ru1 C7 C8 C9 -107.7(3)
C14 C7 C8 Ru1 105.6(3)
C7 C8 C9 C10 91.5(3)
Ru1 C8 C9 C10 10.0(3)
C8 C9 C10 C11 -24.8(3)
C9 C10 C11 C12 -53.2(3)
C9 C10 C11 Ru1 28.7(3)
C10 C11 C12 C13 -0.7(4)
Ru1 C11 C12 C13 -106.9(2)
C10 C11 C12 Ru1 106.2(2)
C11 C12 C13 C14 92.7(3)
Ru1 C12 C13 C14 11.3(3)
C8 C7 C14 C13 -51.1(4)
Ru1 C7 C14 C13 31.0(3)
C12 C13 C14 C7 -27.2(3)
C8 C7 Ru1 C11 64.94(16)
C14 C7 Ru1 C11 -54.5(2)
C14 C7 Ru1 C8 -119.5(3)
C8 C7 Ru1 C12 100.20(16)
C14 C7 Ru1 C12 -19.26(18)
C8 C7 Ru1 C2 -89.94(16)
C14 C7 Ru1 C2 150.60(19)
C8 C7 Ru1 C5 -174.0(2)
C14 C7 Ru1 C5 66.6(3)
C8 C7 Ru1 C1 -127.10(16)
C14 C7 Ru1 C1 113.4(2)
C8 C7 Ru1 C6 -158.94(15)
C14 C7 Ru1 C6 81.6(2)
C8 C7 Ru1 C3 -63.56(19)
C14 C7 Ru1 C3 176.98(17)
C8 C7 Ru1 C4 -72.6(4)
C14 C7 Ru1 C4 168.0(3)
C12 C11 Ru1 C7 65.5(2)
C10 C11 Ru1 C7 -53.2(2)
C12 C11 Ru1 C8 100.8(2)
C10 C11 Ru1 C8 -18.0(2)
C10 C11 Ru1 C12 -118.7(3)
C12 C11 Ru1 C2 -173.5(2)
C10 C11 Ru1 C2 67.8(4)
C12 C11 Ru1 C5 -89.1(2)
C10 C11 Ru1 C5 152.2(2)
C12 C11 Ru1 C1 -68.1(5)
C10 C11 Ru1 C1 173.2(3)
C12 C11 Ru1 C6 -62.0(2)
C10 C11 Ru1 C6 179.28(18)
C12 C11 Ru1 C3 -157.83(19)
C10 C11 Ru1 C3 83.5(2)
C12 C11 Ru1 C4 -126.1(2)
C10 C11 Ru1 C4 115.2(2)
C9 C8 Ru1 C7 118.0(3)
C7 C8 Ru1 C11 -113.86(16)
C9 C8 Ru1 C11 4.2(2)
C7 C8 Ru1 C12 -75.97(16)
C9 C8 Ru1 C12 42.1(2)
C7 C8 Ru1 C2 95.59(16)
C9 C8 Ru1 C2 -146.4(2)
C7 C8 Ru1 C5 162.1(6)
C9 C8 Ru1 C5 -79.9(6)
C7 C8 Ru1 C1 62.58(18)
C9 C8 Ru1 C1 -179.37(19)
C7 C8 Ru1 C6 39.1(3)
C9 C8 Ru1 C6 157.2(2)
C7 C8 Ru1 C3 132.69(15)
C9 C8 Ru1 C3 -109.3(2)
C7 C8 Ru1 C4 157.11(15)
C9 C8 Ru1 C4 -84.8(2)
C11 C12 Ru1 C7 -113.4(2)
C13 C12 Ru1 C7 4.3(2)
C13 C12 Ru1 C11 117.7(3)
C11 C12 Ru1 C8 -75.3(2)
C13 C12 Ru1 C8 42.4(2)
C11 C12 Ru1 C2 161.4(7)
C13 C12 Ru1 C2 -80.9(8)
C11 C12 Ru1 C5 96.4(2)
C13 C12 Ru1 C5 -145.9(2)
C11 C12 Ru1 C1 158.70(18)
C13 C12 Ru1 C1 -83.6(2)
C11 C12 Ru1 C6 133.6(2)
C13 C12 Ru1 C6 -108.6(2)
C11 C12 Ru1 C3 41.2(3)
C13 C12 Ru1 C3 158.95(19)
C11 C12 Ru1 C4 64.2(2)
C13 C12 Ru1 C4 -178.06(19)
C1 C2 Ru1 C7 -86.84(18)
C3 C2 Ru1 C7 144.27(17)
C1 C2 Ru1 C11 152.7(2)
C3 C2 Ru1 C11 23.8(3)
C1 C2 Ru1 C8 -125.97(18)
C3 C2 Ru1 C8 105.14(18)
C1 C2 Ru1 C12 -3.2(8)
C3 C2 Ru1 C12 -132.1(7)
C1 C2 Ru1 C5 63.12(18)
C3 C2 Ru1 C5 -65.77(18)
C3 C2 Ru1 C1 -128.9(3)
C1 C2 Ru1 C6 26.08(17)
C3 C2 Ru1 C6 -102.81(19)
C1 C2 Ru1 C3 128.9(3)
C1 C2 Ru1 C4 98.75(19)
C3 C2 Ru1 C4 -30.13(17)
C4 C5 Ru1 C7 151.0(2)
C6 C5 Ru1 C7 22.9(3)
C4 C5 Ru1 C11 -88.44(17)
C6 C5 Ru1 C11 143.38(18)
C4 C5 Ru1 C8 -6.0(7)
C6 C5 Ru1 C8 -134.2(5)
C4 C5 Ru1 C12 -127.41(16)
C6 C5 Ru1 C12 104.42(18)
C4 C5 Ru1 C2 61.85(16)
C6 C5 Ru1 C2 -66.33(17)
C4 C5 Ru1 C1 98.04(18)
C6 C5 Ru1 C1 -30.13(17)
C4 C5 Ru1 C6 128.2(2)
C4 C5 Ru1 C3 25.05(16)
C6 C5 Ru1 C3 -103.13(19)
C6 C5 Ru1 C4 -128.2(2)
F1 C1 Ru1 C7 -12.1(3)
C6 C1 Ru1 C7 -125.56(18)
C2 C1 Ru1 C7 97.83(19)
F1 C1 Ru1 C11 121.6(4)
C6 C1 Ru1 C11 8.2(5)
C2 C1 Ru1 C11 -128.4(4)
F1 C1 Ru1 C8 -46.1(3)
C6 C1 Ru1 C8 -159.51(17)
C2 C1 Ru1 C8 63.9(2)
F1 C1 Ru1 C12 69.3(3)
C6 C1 Ru1 C12 -44.2(2)
C2 C1 Ru1 C12 179.2(2)
F1 C1 Ru1 C2 -110.0(3)
C6 C1 Ru1 C2 136.6(3)
F1 C1 Ru1 C5 144.5(3)
C6 C1 Ru1 C5 31.07(18)
C2 C1 Ru1 C5 -105.5(2)
F1 C1 Ru1 C6 113.4(4)
C2 C1 Ru1 C6 -136.6(3)
F1 C1 Ru1 C3 -141.0(3)
C6 C1 Ru1 C3 105.59(19)
C2 C1 Ru1 C3 -31.02(18)
F1 C1 Ru1 C4 -177.7(3)
C6 C1 Ru1 C4 68.85(18)
C2 C1 Ru1 C4 -67.76(19)
C1 C6 Ru1 C7 62.9(2)
C5 C6 Ru1 C7 -167.80(18)
C1 C6 Ru1 C11 -177.06(18)
C5 C6 Ru1 C11 -47.8(2)
C1 C6 Ru1 C8 37.2(3)
C5 C6 Ru1 C8 166.5(2)
C1 C6 Ru1 C12 148.30(18)
C5 C6 Ru1 C12 -82.40(19)
C1 C6 Ru1 C2 -26.66(18)
C5 C6 Ru1 C2 102.6(2)
C1 C6 Ru1 C5 -129.3(3)
C5 C6 Ru1 C1 129.3(3)
C1 C6 Ru1 C3 -63.52(18)
C5 C6 Ru1 C3 65.79(18)
C1 C6 Ru1 C4 -98.2(2)
C5 C6 Ru1 C4 31.08(17)
C4 C3 Ru1 C7 -175.45(16)
C2 C3 Ru1 C7 -46.6(2)
C4 C3 Ru1 C11 63.70(19)
C2 C3 Ru1 C11 -167.41(18)
C4 C3 Ru1 C8 149.11(16)
C2 C3 Ru1 C8 -81.99(19)
C4 C3 Ru1 C12 36.7(3)
C2 C3 Ru1 C12 165.5(2)
C4 C3 Ru1 C2 -128.9(3)
C4 C3 Ru1 C5 -25.70(16)
C2 C3 Ru1 C5 103.19(19)
C4 C3 Ru1 C1 -98.00(18)
C2 C3 Ru1 C1 30.89(18)
C4 C3 Ru1 C6 -62.66(17)
C2 C3 Ru1 C6 66.23(18)
C2 C3 Ru1 C4 128.9(3)
F2 C4 Ru1 C7 124.4(4)
C3 C4 Ru1 C7 12.3(4)
C5 C4 Ru1 C7 -125.8(4)
F2 C4 Ru1 C11 -13.2(3)
C3 C4 Ru1 C11 -125.21(17)
C5 C4 Ru1 C11 96.66(17)
F2 C4 Ru1 C8 68.8(3)
C3 C4 Ru1 C8 -43.3(2)
C5 C4 Ru1 C8 178.59(15)
F2 C4 Ru1 C12 -47.6(3)
C3 C4 Ru1 C12 -159.70(17)
C5 C4 Ru1 C12 62.18(18)
F2 C4 Ru1 C2 143.4(3)
C3 C4 Ru1 C2 31.33(17)
C5 C4 Ru1 C2 -106.80(18)
F2 C4 Ru1 C5 -109.8(3)
C3 C4 Ru1 C5 138.1(2)
F2 C4 Ru1 C1 -178.6(3)
C3 C4 Ru1 C1 69.36(18)
C5 C4 Ru1 C1 -68.77(17)
F2 C4 Ru1 C6 -141.4(3)
C3 C4 Ru1 C6 106.54(18)
C5 C4 Ru1 C6 -31.59(16)
F2 C4 Ru1 C3 112.0(4)
C5 C4 Ru1 C3 -138.1(2)
